data_4349953
loop_
_publ_author_name
'Lin, Jing-Xiang'
'Chen, Yu-Xi'
'Zhao, Dan'
'Chen, Yu'
'Lu, Xiu-Qiang'
'L\"u, Jian'
'Cao, Rong'

_publ_section_title
;
 Controlled nitrite anion encapsulation and release in the molecular
 cavity of decamethylcucurbit[5]uril: solution and solid state studies
;
_journal_issue 1
_journal_name_full 'Inorganic Chemistry Frontiers'
_journal_page_first 303
_journal_paper_doi 10.1039/C8QI01168K
_journal_volume 6
_journal_year 2019
_chemical_formula_moiety 'C40 H50 N21 Na2 O14, 14.75(O), 0.5(N2 O4)'
_chemical_formula_sum 'C40 H50 N22 Na2 O30.75'
_chemical_formula_weight 1376.95
_space_group_crystal_system monoclinic
_space_group_IT_number 13
_space_group_name_Hall '-P 2yac'
_space_group_name_H-M_alt 'P 1 2/n 1'
_symmetry_Int_Tables_number 13
_atom_sites_solution_primary iterative
_audit_creation_date 2017-12-13
_audit_creation_method
;
Olex2 1.2
(compiled 2017.03.28 svn.r3405 for OlexSys, GUI svn.r1)
;
_audit_update_record
;
2017-12-13 deposited with the CCDC.
2018-11-22 downloaded from the CCDC.
;
_cell_angle_alpha 90
_cell_angle_beta 99.2140(11)
_cell_angle_gamma 90
_cell_formula_units_Z 2
_cell_length_a 10.98368(14)
_cell_length_b 14.58477(15)
_cell_length_c 19.3219(3)
_cell_measurement_reflns_used 16029
_cell_measurement_temperature 100.01(14)
_cell_measurement_theta_max 73.2960
_cell_measurement_theta_min 4.6210
_cell_volume 3055.32(7)
_computing_cell_refinement 'CrysAlisPro 1.171.38.41 (Rigaku OD, 2015)'
_computing_data_collection 'CrysAlisPro 1.171.38.41 (Rigaku OD, 2015)'
_computing_data_reduction 'CrysAlisPro 1.171.38.41 (Rigaku OD, 2015)'
_computing_molecular_graphics 'Olex2 (Dolomanov et al., 2009)'
_computing_publication_material 'Olex2 (Dolomanov et al., 2009)'
_computing_structure_refinement 'olex2.refine (Bourhis et al., 2015)'
_computing_structure_solution 'olex2.solve (Bourhis et al., 2015)'
_diffrn_ambient_environment N~2~
_diffrn_ambient_temperature 100.01(14)
_diffrn_detector 'CCD plate'
_diffrn_detector_area_resol_mean 10.5594
_diffrn_detector_type Atlas
_diffrn_measured_fraction_theta_full 0.9922
_diffrn_measured_fraction_theta_max 0.9911
_diffrn_measurement_details
;
List of Runs (angles in degrees, time in seconds):

  # Type    Start    End  Width  t~exp~   \w     \q     \k     \f   Frames
#--------------------------------------------------------------------------
  1  \w   -119.00  -6.00   1.00    1.00    --  -40.15 -77.00  90.00  113
  2  \w    -95.00  -2.00   1.00    1.00    --  -40.15 125.00-150.00   93
  3  \w    -34.00  70.00   1.00    1.00    --   40.15 -57.00 -30.00  104
  4  \w     32.00 134.00   1.00    1.00    --  106.29 -45.00 -90.00  102
  5  \w     94.00 178.00   1.00    1.00    --  106.29 125.00   0.00   84
  6  \w     94.00 178.00   1.00    1.00    --  106.29 125.00  60.00   84
  7  \w     28.00 137.00   1.00    1.00    --  106.29 -30.00 -90.00  109
  8  \w     22.00 109.00   1.00    1.00    --  106.29 -94.00 120.00   87
  9  \w     22.00 109.00   1.00    1.00    --  106.29 -94.00  90.00   87
 10  \w     94.00 178.00   1.00    1.00    --  106.29 125.00  30.00   84
 11  \w    -67.00  36.00   1.00    1.00    --  -40.15  38.00-150.00  103
 12  \w   -114.00 -11.00   1.00    1.00    --  -40.15 -57.00 -60.00  103
 13  \w   -114.00 -11.00   1.00    1.00    --  -40.15 -57.00-180.00  103
 14  \w     76.00 178.00   1.00    1.00    --  106.29  30.00-180.00  102
 15  \w     45.00 178.00   1.00    1.00    --  106.29  15.00  90.00  133
 16  \w     32.00  84.00   1.00    1.00    --  106.29 -45.00  90.00   52
 17  \w     45.00 178.00   1.00    1.00    --  106.29  15.00 -30.00  133
;
_diffrn_measurement_device 'four-circle diffractometer'
_diffrn_measurement_device_type 'SuperNova, Dual, Cu at zero, Atlas'
_diffrn_measurement_method '\w scans'
_diffrn_orient_matrix_type 'CrysAlisPro convention (1999,Acta A55,543-557)'
_diffrn_orient_matrix_UB_11 -0.0746467000
_diffrn_orient_matrix_UB_12 0.0779074000
_diffrn_orient_matrix_UB_13 0.0271306000
_diffrn_orient_matrix_UB_21 -0.0547249000
_diffrn_orient_matrix_UB_22 -0.0687898000
_diffrn_orient_matrix_UB_23 0.0471823000
_diffrn_orient_matrix_UB_31 0.1077789000
_diffrn_orient_matrix_UB_32 0.0190091000
_diffrn_orient_matrix_UB_33 0.0596519000
_diffrn_radiation_monochromator mirror
_diffrn_radiation_probe x-ray
_diffrn_radiation_type 'Cu K\a'
_diffrn_radiation_wavelength 1.54184
_diffrn_reflns_av_R_equivalents 0.0231
_diffrn_reflns_av_unetI/netI 0.0155
_diffrn_reflns_limit_h_max 13
_diffrn_reflns_limit_h_min -12
_diffrn_reflns_limit_k_max 18
_diffrn_reflns_limit_k_min -18
_diffrn_reflns_limit_l_max 23
_diffrn_reflns_limit_l_min -22
_diffrn_reflns_number 29606
_diffrn_reflns_theta_full 73.4051
_diffrn_reflns_theta_max 73.41
_diffrn_reflns_theta_min 3.82
_diffrn_source 'micro-focus sealed X-ray tube'
_diffrn_source_type 'SuperNova (Cu) X-ray Source'
_exptl_absorpt_coefficient_mu 1.248
_exptl_absorpt_correction_T_max 1.00000
_exptl_absorpt_correction_T_min 0.67612
_exptl_absorpt_correction_type multi-scan
_exptl_absorpt_process_details
;
CrysAlisPro 1.171.38.41 (Rigaku Oxford Diffraction, 2015)
Empirical absorption correction using spherical harmonics,
 implemented in SCALE3 ABSPACK scaling algorithm.
;
_exptl_crystal_colour 'clear light colourless'
_exptl_crystal_colour_lustre clear
_exptl_crystal_colour_modifier light
_exptl_crystal_colour_primary colourless
_exptl_crystal_density_diffrn 1.4966
_exptl_crystal_density_method 'not measured'
_exptl_crystal_description block
_exptl_crystal_F_000 1430.3757
_exptl_crystal_size_max 0.22
_exptl_crystal_size_mid 0.2
_exptl_crystal_size_min 0.16
_refine_diff_density_max 1.6122
_refine_diff_density_min -0.7574
_refine_diff_density_rms 0.1057
_refine_ls_d_res_high 0.8044
_refine_ls_d_res_low 11.5856
_refine_ls_goodness_of_fit_ref 1.0400
_refine_ls_hydrogen_treatment constr
_refine_ls_matrix_type full
_refine_ls_number_constraints 35
_refine_ls_number_parameters 451
_refine_ls_number_reflns 6097
_refine_ls_number_restraints 0
_refine_ls_restrained_S_all 1.0400
_refine_ls_R_factor_all 0.0766
_refine_ls_R_factor_gt 0.0730
_refine_ls_shift/su_max 0.0001
_refine_ls_shift/su_mean 0.0000
_refine_ls_structure_factor_coef Fsqd
_refine_ls_weighting_details 'w=1/[\s^2^(Fo^2^)+(0.1121P)^2^+7.7613P] where P=(Fo^2^+2Fc^2^)/3'
_refine_ls_weighting_scheme calc
_refine_ls_wR_factor_gt 0.2012
_refine_ls_wR_factor_ref 0.2049
_reflns_Friedel_coverage 0.0
_reflns_limit_h_max 10
_reflns_limit_h_min -13
_reflns_limit_k_max 18
_reflns_limit_k_min 0
_reflns_limit_l_max 23
_reflns_limit_l_min -10
_reflns_number_gt 5648
_reflns_number_total 6097
_reflns_threshold_expression I>=2u(I)
_cod_data_source_file c8qi01168k2.cif
_cod_data_source_block exp_21457
_cod_original_cell_volume 3055.32(6)
_cod_original_sg_symbol_Hall '-P 2yc (x-z,y,z)'
_cod_database_code 4349953
_chemical_oxdiff_formula 'C40 H60 N20 O20 Na2'
_reflns_odcompleteness_completeness 99.95
_reflns_odcompleteness_iscentric 1
_reflns_odcompleteness_theta 66.97
_olex2_refinement_description
;
1. Fixed Uiso
 At 1.2 times of:
  All C(H,H) groups
 At 1.5 times of:
  All C(H,H,H) groups
2. Others
 Fixed Sof: O0aa(0.5) O1aa(0.5) O3aa(0.5) N5aa(0.5) O6aa(0.125) O1(0.75)
3.a Secondary CH2 refined with riding coordinates:
 C29(H29a,H29b), C31(H31a,H31b), C36(H36a,H36b), C38(H38a,H38b), C40(H40a,H40b)
3.b Idealised Me refined as rotating group:
 C27(H27a,H27b,H27c), C39(H39a,H39b,H39c), C41(H41a,H41b,H41c), C42(H42a,H42b,
 H42c), C43(H43a,H43b,H43c)
;
_olex2_submission_special_instructions 'No special instructions were received'
_oxdiff_exptl_absorpt_empirical_details
;
Empirical correction (ABSPACK) includes:
- Absorption correction using spherical harmonics
- Frame scaling
;
_oxdiff_exptl_absorpt_empirical_full_max 1.948
_oxdiff_exptl_absorpt_empirical_full_min 0.602

loop_
_space_group_symop_id
_space_group_symop_operation_xyz
1 x,y,z
2 -x+1/2,y,-z+1/2
3 -x,-y,-z
4 x-1/2,-y,z-1/2

loop_
_atom_site_label
_atom_site_type_symbol
_atom_site_fract_x
_atom_site_fract_y
_atom_site_fract_z
_atom_site_U_iso_or_equiv
_atom_site_adp_type
_atom_site_occupancy
_atom_site_site_symmetry_order
_atom_site_refinement_flags_posn
_atom_site_refinement_flags_adp
_atom_site_refinement_flags_occupancy
Na1 Na -0.01069(11) 0.60986(8) 0.20782(6) 0.0249(3) Uani 1.000000 1 . . .
O2 O -0.02302(16) 0.43717(13) 0.21359(10) 0.0170(4) Uani 1.000000 1 . . .
O3 O -0.01579(17) 0.76321(13) 0.12688(10) 0.0196(4) Uani 1.000000 1 . . .
O4 O 0.00090(17) 0.56237(13) 0.08730(10) 0.0193(4) Uani 1.000000 1 . . .
O6 O -0.02417(17) 0.74510(14) 0.28427(10) 0.0205(4) Uani 1.000000 1 . . .
O7 O -0.04599(17) 0.55227(13) 0.33911(10) 0.0200(4) Uani 1.000000 1 . . .
N8 N 0.1121(2) 0.46133(15) 0.39340(11) 0.0147(4) Uani 1.000000 1 . . .
N9 N 0.1465(2) 0.85794(15) 0.16981(12) 0.0156(4) Uani 1.000000 1 . . .
N10 N 0.1033(2) 0.60591(15) 0.42779(12) 0.0153(5) Uani 1.000000 1 . . .
N11 N 0.12874(19) 0.36504(15) 0.29159(11) 0.0145(4) Uani 1.000000 1 . . .
N12 N 0.1474(2) 0.37000(15) 0.17909(11) 0.0143(4) Uani 1.000000 1 . . .
N13 N 0.1638(2) 0.46641(15) 0.07826(11) 0.0151(4) Uani 1.000000 1 . . .
N14 N 0.1315(2) 0.85243(15) 0.29435(12) 0.0167(5) Uani 1.000000 1 . . .
N15 N 0.1724(2) 0.61021(15) 0.04208(12) 0.0155(5) Uani 1.000000 1 . . .
N16 N 0.1619(2) 0.77125(15) 0.07739(12) 0.0163(5) Uani 1.000000 1 . . .
N17 N 0.1163(2) 0.76345(15) 0.38576(12) 0.0160(5) Uani 1.000000 1 . . .
O18 O 0.2609(2) 0.76635(15) 0.65390(12) 0.0320(5) Uani 1.000000 1 . . .
O19 O 0.6537(2) 0.81827(16) 0.50538(12) 0.0317(5) Uani 1.000000 1 . . .
O20 O 0.0652(2) 0.88772(17) 0.64826(14) 0.0378(6) Uani 1.000000 1 . . .
O21 O -0.2248(2) 0.62922(19) 0.18157(12) 0.0358(6) Uani 1.000000 1 . . .
O22 O 0.4717(2) 0.8663(2) 0.71062(14) 0.0419(6) Uani 1.000000 1 . . .
C23 C 0.1028(2) 0.54807(18) 0.07178(13) 0.0147(5) Uani 1.000000 1 . . .
C24 C 0.0662(2) 0.78230(18) 0.31785(14) 0.0159(5) Uani 1.000000 1 . . .
C25 C 0.0882(2) 0.79349(17) 0.12571(13) 0.0151(5) Uani 1.000000 1 . . .
O26 O 0.9082(2) 0.84418(19) 0.52241(15) 0.0415(6) Uani 1.000000 1 . . .
C27 C 0.2017(3) 0.58385(19) 0.55047(14) 0.0191(5) Uani 1.000000 1 . . .
H27a H 0.196(2) 0.6493(2) 0.5610(3) 0.0287(8) Uiso 1.000000 1 GR . .
H27b H 0.1276(11) 0.5523(13) 0.5603(3) 0.0287(8) Uiso 1.000000 1 GR . .
H27c H 0.2746(10) 0.5578(13) 0.57974(14) 0.0287(8) Uiso 1.000000 1 GR . .
C28 C 0.0753(2) 0.39560(17) 0.22715(14) 0.0135(5) Uani 1.000000 1 . . .
C29 C 0.0909(3) 0.89493(18) 0.22679(14) 0.0170(5) Uani 1.000000 1 . . .
H29a H 0.1094(3) 0.96134(18) 0.23080(14) 0.0205(6) Uiso 1.000000 1 R . .
H29b H 0.0003(3) 0.88816(18) 0.21494(14) 0.0205(6) Uiso 1.000000 1 R . .
C30 C 0.2215(2) 0.82098(17) 0.41237(13) 0.0151(5) Uani 1.000000 1 . . .
C31 C 0.0714(2) 0.37975(17) 0.35322(14) 0.0147(5) Uani 1.000000 1 . . .
H31a H 0.0881(2) 0.32569(17) 0.38428(14) 0.0176(6) Uiso 1.000000 1 R . .
H31b H -0.0190(2) 0.38359(17) 0.33835(14) 0.0176(6) Uiso 1.000000 1 R . .
C32 C 0.2551(2) 0.31673(17) 0.20946(13) 0.0139(5) Uani 1.000000 1 . . .
C33 C 0.2332(2) 0.88420(17) 0.34670(14) 0.0150(5) Uani 1.000000 1 . . .
C34 C 0.0488(2) 0.54172(18) 0.38156(13) 0.0153(5) Uani 1.000000 1 . . .
C35 C 0.2127(2) 0.57183(17) 0.47366(13) 0.0141(5) Uani 1.000000 1 . . .
C36 C 0.1088(2) 0.38633(17) 0.10506(13) 0.0146(5) Uani 1.000000 1 . . .
H36a H 0.1297(2) 0.33181(17) 0.07878(13) 0.0175(6) Uiso 1.000000 1 R . .
H36b H 0.0180(2) 0.39335(17) 0.09602(13) 0.0175(6) Uiso 1.000000 1 R . .
C37 C 0.2197(2) 0.46817(17) 0.44835(13) 0.0140(5) Uani 1.000000 1 . . .
C38 C 0.0571(2) 0.69917(17) 0.42678(14) 0.0157(5) Uani 1.000000 1 . . .
H38a H -0.0323(2) 0.69824(17) 0.40817(14) 0.0188(6) Uiso 1.000000 1 R . .
H38b H 0.0668(2) 0.72186(17) 0.47565(14) 0.0188(6) Uiso 1.000000 1 R . .
C39 C 0.2036(3) 0.87222(19) 0.47880(15) 0.0207(6) Uani 1.000000 1 . . .
H39a H 0.200(2) 0.8281(2) 0.5167(3) 0.0310(9) Uiso 1.000000 1 GR . .
H39b H 0.2729(11) 0.9142(11) 0.4925(7) 0.0310(9) Uiso 1.000000 1 GR . .
H39c H 0.1265(11) 0.9072(12) 0.4700(4) 0.0310(9) Uiso 1.000000 1 GR . .
C40 C 0.1258(2) 0.70234(18) 0.02453(14) 0.0166(5) Uani 1.000000 1 . . .
H40a H 0.1545(2) 0.72183(18) -0.01922(14) 0.0199(6) Uiso 1.000000 1 R . .
H40b H 0.0346(2) 0.69977(18) 0.01483(14) 0.0199(6) Uiso 1.000000 1 R . .
C41 C 0.2155(3) 0.39621(18) 0.50498(14) 0.0171(5) Uani 1.000000 1 . . .
H41a H 0.1401(10) 0.4041(9) 0.5254(8) 0.0256(8) Uiso 1.000000 1 GR . .
H41b H 0.216(2) 0.33488(18) 0.4843(3) 0.0256(8) Uiso 1.000000 1 GR . .
H41c H 0.2876(10) 0.4033(9) 0.5417(6) 0.0256(8) Uiso 1.000000 1 GR . .
C42 C 0.2263(3) 0.98696(19) 0.35950(16) 0.0235(6) Uani 1.000000 1 . . .
H42a H 0.2918(14) 1.0047(3) 0.3977(8) 0.0352(9) Uiso 1.000000 1 GR . .
H42b H 0.237(2) 1.02014(19) 0.3168(4) 0.0352(9) Uiso 1.000000 1 GR . .
H42c H 0.1458(9) 1.0021(3) 0.3723(12) 0.0352(9) Uiso 1.000000 1 GR . .
C43 C 0.2557(3) 0.22236(18) 0.17629(15) 0.0188(5) Uani 1.000000 1 . . .
H43a H 0.3265(12) 0.1873(6) 0.1999(8) 0.0282(8) Uiso 1.000000 1 GR . .
H43b H 0.1792(9) 0.1901(6) 0.1811(10) 0.0282(8) Uiso 1.000000 1 GR . .
H43c H 0.262(2) 0.22879(18) 0.1265(3) 0.0282(8) Uiso 1.000000 1 GR . .
O0aa O 0.2243(6) 0.6465(6) 0.2022(4) 0.071(2) Uani 0.500000 1 . . .
O1aa O 0.2124(6) 0.5729(7) 0.2877(4) 0.076(2) Uani 0.500000 1 . . .
N0aa N 0.25 0.6111(3) 0.25 0.095(3) Uani 1.000000 2 S T P
O0a O -0.25 0.38179(19) 0.25 0.0229(6) Uani 1.000000 2 S T P
O1 O -0.2621(3) 0.8147(3) 0.3219(2) 0.0471(9) Uani 0.750000 1 . . .
O4aa O 0.1146(6) 1.0613(3) 0.6044(2) 0.1015(17) Uani 1.000000 1 . . .
O3aa O 0.4141(6) 1.0024(3) 0.6097(3) 0.056(2) Uani 0.500000 1 . . .
O2aa O 0.5 1.0 0.5 0.123(3) Uani 1.000000 2 S T P
N5aa N 0.4912(10) 0.9729(7) 0.5538(6) 0.077(3) Uiso 0.500000 1 . . .
O6aa O -0.25 0.8391(15) 0.25 0.066(5) Uiso 0.250000 2 S T P

loop_
_atom_site_aniso_label
_atom_site_aniso_U_11
_atom_site_aniso_U_22
_atom_site_aniso_U_33
_atom_site_aniso_U_12
_atom_site_aniso_U_13
_atom_site_aniso_U_23
Na1 0.0250(6) 0.0216(6) 0.0293(6) -0.0041(4) 0.0077(5) -0.0076(5)
O2 0.0129(9) 0.0199(9) 0.0180(9) 0.0018(7) 0.0025(7) -0.0007(7)
O3 0.0170(9) 0.0196(9) 0.0226(10) -0.0003(7) 0.0043(7) -0.0006(7)
O4 0.0152(9) 0.0196(9) 0.0237(10) 0.0029(7) 0.0048(7) -0.0021(8)
O6 0.0181(9) 0.0230(10) 0.0192(10) -0.0031(8) -0.0009(7) -0.0006(8)
O7 0.0159(9) 0.0214(10) 0.0207(10) 0.0003(7) -0.0027(7) -0.0022(7)
N8 0.0139(10) 0.0150(10) 0.0143(10) -0.0022(8) -0.0002(8) -0.0020(8)
N9 0.0175(11) 0.0144(10) 0.0158(11) 0.0015(8) 0.0049(8) -0.0015(8)
N10 0.0147(10) 0.0146(10) 0.0162(11) -0.0009(8) 0.0011(8) -0.0011(8)
N11 0.0128(10) 0.0165(10) 0.0147(11) 0.0002(8) 0.0031(8) -0.0001(8)
N12 0.0142(10) 0.0144(10) 0.0144(11) 0.0030(8) 0.0028(8) 0.0003(8)
N13 0.0144(10) 0.0162(10) 0.0153(11) 0.0028(8) 0.0042(8) 0.0011(8)
N14 0.0175(11) 0.0175(11) 0.0148(11) -0.0014(9) 0.0016(8) 0.0012(8)
N15 0.0148(11) 0.0146(11) 0.0172(11) 0.0044(8) 0.0028(8) -0.0003(8)
N16 0.0163(11) 0.0165(11) 0.0163(11) 0.0016(8) 0.0033(8) -0.0023(8)
N17 0.0167(11) 0.0162(11) 0.0151(11) -0.0037(8) 0.0021(8) 0.0008(8)
O18 0.0448(14) 0.0247(11) 0.0246(11) -0.0019(10) -0.0005(10) -0.0010(9)
O19 0.0287(11) 0.0307(12) 0.0335(12) -0.0019(9) -0.0018(9) 0.0043(9)
O20 0.0335(13) 0.0394(14) 0.0394(14) -0.0007(10) 0.0027(10) 0.0081(11)
O21 0.0219(11) 0.0595(16) 0.0258(12) -0.0034(10) 0.0028(9) -0.0143(11)
O22 0.0335(13) 0.0514(16) 0.0406(15) -0.0030(11) 0.0054(11) -0.0012(12)
C23 0.0151(12) 0.0164(12) 0.0116(12) 0.0020(9) -0.0007(9) -0.0025(9)
C24 0.0153(12) 0.0158(12) 0.0171(13) 0.0015(9) 0.0039(10) -0.0009(10)
C25 0.0175(12) 0.0126(11) 0.0152(12) 0.0038(9) 0.0028(10) 0.0032(9)
O26 0.0329(13) 0.0431(14) 0.0493(16) -0.0037(11) 0.0091(11) -0.0086(12)
C27 0.0271(14) 0.0172(12) 0.0137(12) -0.0049(11) 0.0050(10) -0.0014(10)
C28 0.0126(12) 0.0118(11) 0.0163(12) -0.0031(9) 0.0027(9) -0.0021(9)
C29 0.0212(13) 0.0168(12) 0.0137(12) 0.0073(10) 0.0047(10) 0.0012(10)
C30 0.0164(12) 0.0140(12) 0.0150(12) -0.0028(9) 0.0032(10) -0.0020(9)
C31 0.0145(12) 0.0158(12) 0.0144(12) -0.0043(9) 0.0041(9) -0.0024(9)
C32 0.0131(12) 0.0120(11) 0.0163(13) 0.0008(9) 0.0014(9) 0.0009(9)
C33 0.0182(13) 0.0128(12) 0.0144(12) 0.0000(9) 0.0042(10) -0.0016(9)
C34 0.0158(12) 0.0168(12) 0.0138(12) -0.0028(10) 0.0042(10) -0.0013(9)
C35 0.0149(12) 0.0130(12) 0.0148(12) -0.0034(9) 0.0030(9) -0.0000(9)
C36 0.0133(12) 0.0158(12) 0.0138(12) -0.0004(9) 0.0001(9) -0.0008(9)
C37 0.0149(12) 0.0145(12) 0.0129(12) -0.0030(9) 0.0027(9) -0.0012(9)
C38 0.0154(12) 0.0140(12) 0.0185(13) -0.0014(9) 0.0053(10) 0.0002(10)
C39 0.0250(14) 0.0215(13) 0.0165(13) -0.0039(11) 0.0065(11) -0.0053(10)
C40 0.0183(12) 0.0142(12) 0.0158(12) 0.0042(10) -0.0016(10) -0.0011(10)
C41 0.0188(13) 0.0161(12) 0.0169(13) -0.0021(10) 0.0045(10) 0.0025(10)
C42 0.0350(16) 0.0125(13) 0.0235(14) 0.0020(11) 0.0069(12) -0.0023(10)
C43 0.0212(13) 0.0130(12) 0.0218(13) 0.0013(10) 0.0022(10) -0.0040(10)
O0aa 0.056(4) 0.104(6) 0.046(4) 0.004(4) -0.011(3) 0.039(4)
O1aa 0.049(4) 0.121(7) 0.058(4) -0.030(4) 0.012(3) 0.025(4)
N0aa 0.246(10) 0.019(2) 0.035(3) -0.000000 0.066(5) 0.000000
O0a 0.0180(13) 0.0210(14) 0.0304(16) -0.000000 0.0062(11) 0.000000
O1 0.0295(17) 0.057(2) 0.055(2) -0.0028(16) 0.0085(16) -0.0053(18)
O4aa 0.183(5) 0.047(2) 0.074(3) -0.029(3) 0.019(3) 0.0114(19)
O3aa 0.081(4) 0.0080(18) 0.054(3) -0.018(2) -0.065(3) 0.009(2)
O2aa 0.093(4) 0.233(9) 0.042(3) -0.106(6) 0.007(3) 0.007(4)

loop_
_atom_type_symbol
_atom_type_scat_dispersion_real
_atom_type_scat_dispersion_imag
_atom_type_scat_Cromer_Mann_a1
_atom_type_scat_Cromer_Mann_a2
_atom_type_scat_Cromer_Mann_a3
_atom_type_scat_Cromer_Mann_a4
_atom_type_scat_Cromer_Mann_b1
_atom_type_scat_Cromer_Mann_b2
_atom_type_scat_Cromer_Mann_b3
_atom_type_scat_Cromer_Mann_b4
_atom_type_scat_Cromer_Mann_c
_atom_type_scat_source
_atom_type_scat_dispersion_source
H 0.00000 0.00000 0.49300 0.32291 0.14019 0.04081 10.51090 26.12570 3.14236 57.79970 0.0030380000826 'International Tables Volume C Table 6.1.1.4 (pp. 500-502)' 'Henke, Gullikson and Davis, At. Data and Nucl. Data Tables, 1993, 54, 2'
C 0.01920 0.00962 2.31000 1.02000 1.58860 0.86500 20.84390 10.20750 0.56870 51.65120 0.215599998832 'International Tables Volume C Table 6.1.1.4 (pp. 500-502)' 'Henke, Gullikson and Davis, At. Data and Nucl. Data Tables, 1993, 54, 2'
N 0.03256 0.01839 12.21260 3.13220 2.01250 1.16630 0.00570 9.89330 28.99750 0.58260 -11.5290002823 'International Tables Volume C Table 6.1.1.4 (pp. 500-502)' 'Henke, Gullikson and Davis, At. Data and Nucl. Data Tables, 1993, 54, 2'
O 0.05239 0.03377 3.04850 2.28680 1.54630 0.86700 13.27710 5.70110 0.32390 32.90890 0.250800013542 'International Tables Volume C Table 6.1.1.4 (pp. 500-502)' 'Henke, Gullikson and Davis, At. Data and Nucl. Data Tables, 1993, 54, 2'
Na 0.13799 0.12245 4.76260 3.17360 1.26740 1.11280 3.28500 8.84220 0.31360 129.42400 0.675999999046 'International Tables Volume C Table 6.1.1.4 (pp. 500-502)' 'Henke, Gullikson and Davis, At. Data and Nucl. Data Tables, 1993, 54, 2'

loop_
_geom_angle_atom_site_label_1
_geom_angle_atom_site_label_2
_geom_angle_atom_site_label_3
_geom_angle
_geom_angle_site_symmetry_1
_geom_angle_site_symmetry_3
O3 Na1 O2 147.95(8) . .
O4 Na1 O2 76.80(7) . .
O4 Na1 O3 71.71(7) . .
O6 Na1 O2 139.22(8) . .
O6 Na1 O3 72.04(7) . .
O6 Na1 O4 143.75(8) . .
O7 Na1 O2 68.86(7) . .
O7 Na1 O3 141.72(7) . .
O7 Na1 O4 145.47(8) . .
O7 Na1 O6 70.37(7) . .
O21 Na1 O2 94.05(9) . .
O21 Na1 O3 81.32(9) . .
O21 Na1 O4 91.80(8) . .
O21 Na1 O6 83.09(8) . .
O21 Na1 O7 87.24(8) . .
O0aa Na1 O2 105.2(2) . .
O0aa Na1 O3 75.06(16) . .
O0aa Na1 O4 79.58(18) . .
O0aa Na1 O6 90.9(2) . .
O0aa Na1 O7 112.32(15) . .
O0aa Na1 O21 156.33(17) . .
O1aa Na1 O2 80.1(2) . .
O1aa Na1 O3 114.85(17) . .
O1aa Na1 O4 107.60(19) . .
O1aa Na1 O6 87.4(2) . .
O1aa Na1 O7 70.48(14) . .
O1aa Na1 O21 157.63(16) . .
O1aa Na1 O0aa 43.36(19) . .
N0aa Na1 O2 93.00(11) . .
N0aa Na1 O3 94.95(9) . .
N0aa Na1 O4 94.06(6) . .
N0aa Na1 O6 88.72(9) . .
N0aa Na1 O7 91.24(6) . .
N0aa Na1 O21 171.70(11) . .
N0aa Na1 O0aa 21.76(14) . .
N0aa Na1 O1aa 21.61(14) . .
C28 O2 Na1 116.72(16) . .
C25 O3 Na1 111.84(16) . .
C23 O4 Na1 118.03(17) . .
C24 O6 Na1 123.20(17) . .
C34 O7 Na1 115.06(16) . .
C34 N8 C31 120.7(2) . .
C37 N8 C31 126.1(2) . .
C37 N8 C34 113.2(2) . .
C29 N9 C25 121.4(2) . .
C33 N9 C25 113.4(2) 2 .
C33 N9 C29 125.2(2) 2 .
C35 N10 C34 113.3(2) . .
C38 N10 C34 121.3(2) . .
C38 N10 C35 125.4(2) . .
C31 N11 C28 121.5(2) . .
C32 N11 C28 113.2(2) 2 .
C32 N11 C31 125.3(2) 2 .
C32 N12 C28 113.2(2) . .
C36 N12 C28 121.2(2) . .
C36 N12 C32 125.2(2) . .
C36 N13 C23 120.7(2) . .
C37 N13 C23 113.6(2) 2 .
C37 N13 C36 125.6(2) 2 .
C29 N14 C24 121.1(2) . .
C33 N14 C24 113.1(2) . .
C33 N14 C29 125.5(2) . .
C35 N15 C23 113.2(2) 2 .
C40 N15 C23 120.6(2) . .
C40 N15 C35 126.1(2) . 2
C30 N16 C25 113.1(2) 2 .
C40 N16 C25 121.5(2) . .
C40 N16 C30 125.4(2) . 2
C30 N17 C24 113.5(2) . .
C38 N17 C24 120.6(2) . .
C38 N17 C30 125.6(2) . .
N13 C23 O4 125.7(2) . .
N15 C23 O4 125.7(2) . .
N15 C23 N13 108.5(2) . .
N14 C24 O6 125.4(2) . .
N17 C24 O6 126.0(2) . .
N17 C24 N14 108.5(2) . .
N9 C25 O3 125.7(2) . .
N16 C25 O3 125.5(2) . .
N16 C25 N9 108.7(2) . .
N11 C28 O2 126.2(2) . .
N12 C28 O2 125.1(2) . .
N12 C28 N11 108.7(2) . .
N14 C29 N9 114.8(2) . .
N17 C30 N16 113.1(2) . 2
C33 C30 N16 102.45(19) . 2
C33 C30 N17 102.3(2) . .
C39 C30 N16 111.0(2) . 2
C39 C30 N17 112.2(2) . .
C39 C30 C33 115.2(2) . .
N11 C31 N8 115.1(2) . .
N12 C32 N11 113.1(2) . 2
C32 C32 N11 102.3(2) 2 2
C32 C32 N12 102.5(2) 2 .
C43 C32 N11 111.6(2) . 2
C43 C32 N12 111.8(2) . .
N14 C33 N9 112.7(2) . 2
C30 C33 N9 102.3(2) . 2
C30 C33 N14 102.6(2) . .
C42 C33 N9 111.4(2) . 2
C42 C33 N14 111.9(2) . .
C42 C33 C30 115.4(2) . .
N8 C34 O7 125.1(2) . .
N10 C34 O7 126.0(2) . .
N10 C34 N8 108.8(2) . .
N15 C35 N10 113.5(2) 2 .
C27 C35 N10 111.5(2) . .
C27 C35 N15 111.5(2) . 2
C37 C35 N10 102.22(19) . .
C37 C35 N15 102.39(19) . 2
C37 C35 C27 115.1(2) . .
N13 C36 N12 114.4(2) . .
N13 C37 N8 113.4(2) 2 .
C35 C37 N8 102.4(2) . .
C35 C37 N13 102.32(19) . 2
C41 C37 N8 111.2(2) . .
C41 C37 N13 111.8(2) . 2
C41 C37 C35 115.1(2) . .
N17 C38 N10 115.3(2) . .
N16 C40 N15 115.5(2) . .
O1aa O0aa Na1 109.5(6) 2 .
N0aa O0aa Na1 89.5(4) . .
N0aa O0aa O1aa 52.6(5) . 2
O0aa O1aa Na1 109.7(6) 2 .
O1aa O1aa Na1 91.7(5) 2 .
O1aa O1aa O0aa 79.3(5) 2 2
N0aa O1aa Na1 85.5(4) 2 .
N0aa O1aa O0aa 52.9(5) 2 2
Na1 N0aa Na1 179.3(2) 2 .
O0aa N0aa Na1 111.6(4) . 2
O0aa N0aa Na1 111.6(4) 2 .
O0aa N0aa Na1 68.8(4) . .
O0aa N0aa Na1 68.8(4) 2 2
O0aa N0aa O0aa 121.6(11) 2 .
O1aa N0aa Na1 72.9(4) . .
O1aa N0aa Na1 106.7(4) . 2
O1aa N0aa Na1 72.9(4) 2 2
O1aa N0aa Na1 106.7(4) 2 .
O1aa N0aa O0aa 141.7(6) 2 2
O1aa N0aa O0aa 74.5(7) . 2
O1aa N0aa O0aa 141.7(6) . .
O1aa N0aa O0aa 74.5(7) 2 .
O1aa N0aa O1aa 116.0(12) . 2
N5aa O2aa N5aa 180.0 3_676 .
O2aa N5aa O3aa 133.3(9) 3_676 .
O1 O6aa O1 151.7(17) 2_455 .

loop_
_geom_bond_atom_site_label_1
_geom_bond_atom_site_label_2
_geom_bond_distance
_geom_bond_site_symmetry_2
Na1 O2 2.526(2) .
Na1 O3 2.724(2) .
Na1 O4 2.452(2) .
Na1 O6 2.483(2) .
Na1 O7 2.758(2) .
Na1 O21 2.342(3) .
Na1 O0aa 2.655(7) .
Na1 O1aa 2.732(8) .
Na1 N0aa 2.8488(12) .
O2 C28 1.230(3) .
O3 C25 1.228(3) .
O4 C23 1.222(3) .
O6 C24 1.222(3) .
O7 C34 1.228(3) .
N8 C31 1.451(3) .
N8 C34 1.364(3) .
N8 C37 1.460(3) .
N9 C25 1.358(3) .
N9 C29 1.446(3) .
N9 C33 1.459(3) 2
N10 C34 1.364(3) .
N10 C35 1.462(3) .
N10 C38 1.451(3) .
N11 C28 1.363(3) .
N11 C31 1.449(3) .
N11 C32 1.460(3) 2
N12 C28 1.366(3) .
N12 C32 1.458(3) .
N12 C36 1.445(3) .
N13 C23 1.362(3) .
N13 C36 1.449(3) .
N13 C37 1.453(3) 2
N14 C24 1.368(3) .
N14 C29 1.449(3) .
N14 C33 1.457(3) .
N15 C23 1.369(3) .
N15 C35 1.457(3) 2
N15 C40 1.458(3) .
N16 C25 1.369(3) .
N16 C30 1.457(3) 2
N16 C40 1.442(3) .
N17 C24 1.367(3) .
N17 C30 1.454(3) .
N17 C38 1.448(3) .
C27 C35 1.519(4) .
C30 C33 1.590(3) .
C30 C39 1.525(4) .
C32 C32 1.588(5) 2
C32 C43 1.519(3) .
C33 C42 1.523(3) .
C35 C37 1.595(3) .
C37 C41 1.522(3) .
O0aa O1aa 1.276(11) 2
O0aa N0aa 1.056(6) .
O1aa O1aa 1.785(14) 2
O1aa N0aa 1.052(7) 2
O1 O6aa 1.460(7) .
O3aa N5aa 1.536(13) .
O2aa N5aa 1.131(11) 3_676
O2aa N5aa 1.131(11) .
